data_4129212
loop_
_publ_author_name
'Richards, Gary J.'
'Cador, A\"el'
'Yamada, Shinji'
'Middleton, Anna'
'Webre, Whitney A.'
'Labuta, Jan'
'Karr, Paul A.'
'Ariga, Katsuhiko'
'D'Souza, Francis'
'Kahlal, Samia'
'Halet, Jean-Fran\,cois'
'Hill, Jonathan P.'

_publ_section_title
;
 Amphiprotism-Coupled Near-Infrared Emission in Extended Pyrazinacenes
 Containing Seven Linearly Fused Pyrazine Units.
;
_journal_name_full 'Journal of the American Chemical Society'
_journal_paper_doi 10.1021/jacs.9b10952
_journal_year 2019
_chemical_absolute_configuration 'CHOOSE rm ad rmad syn or unk'
_chemical_formula_moiety 'C92 H124 N20 O4'
_chemical_formula_sum 'C92 H124 N20 O4'
_chemical_formula_weight 1574.12
_space_group_crystal_system triclinic
_space_group_IT_number 1
_space_group_name_Hall 'P 1'
_space_group_name_H-M_alt 'P 1'
_atom_sites_solution_hydrogens geom
_atom_sites_solution_primary direct
_atom_sites_solution_secondary difmap
_cell_angle_alpha 78.419(2)
_cell_angle_beta 87.129(2)
_cell_angle_gamma 62.5110(18)
_cell_formula_units_Z 1
_cell_length_a 9.6518(4)
_cell_length_b 11.5771(4)
_cell_length_c 23.0833(11)
_cell_measurement_reflns_used 6433
_cell_measurement_temperature 123
_cell_measurement_theta_max 68.03
_cell_measurement_theta_min 3.92
_cell_volume 2238.84(17)
_computing_cell_refinement 'RAPID AUTO'
_computing_data_collection 'RAPID AUTO (Rigaku, ????)'
_computing_data_reduction 'RAPID AUTO'
_computing_molecular_graphics 'CrystalStructure 4.2.1'
_computing_publication_material 'CrystalStructure 4.2.1 (Rigaku, 2016)'
_computing_structure_refinement 'SHELXL Version 2014/7 (Sheldrick, 2008)'
_computing_structure_solution 'SHELXT Version 2014/5 (Sheldrick, 2014)'
_diffrn_ambient_temperature 123
_diffrn_detector_area_resol_mean 10.000
_diffrn_measured_fraction_theta_full 0.974
_diffrn_measured_fraction_theta_max 0.971
_diffrn_measurement_device_type 'Rigaku R-AXIS RAPID'
_diffrn_measurement_method \w
_diffrn_radiation_type 'Cu K\a'
_diffrn_radiation_wavelength 1.54187
_diffrn_reflns_av_R_equivalents 0.0853
_diffrn_reflns_Laue_measured_fraction_full 0.974
_diffrn_reflns_Laue_measured_fraction_max 0.971
_diffrn_reflns_limit_h_max 11
_diffrn_reflns_limit_h_min -11
_diffrn_reflns_limit_k_max 13
_diffrn_reflns_limit_k_min -13
_diffrn_reflns_limit_l_max 27
_diffrn_reflns_limit_l_min -27
_diffrn_reflns_number 24798
_diffrn_reflns_point_group_measured_fraction_full 0.818
_diffrn_reflns_point_group_measured_fraction_max 0.814
_diffrn_reflns_theta_full 67.687
_diffrn_reflns_theta_max 68.234
_diffrn_reflns_theta_min 3.914
_diffrn_standards_number 0
_exptl_absorpt_coefficient_mu 0.582
_exptl_absorpt_correction_T_max 0.983
_exptl_absorpt_correction_T_min 0.690
_exptl_absorpt_correction_type multi-scan
_exptl_absorpt_process_details 'ABSCOR (Rigaku, 1995)'
_exptl_crystal_colour blue
_exptl_crystal_density_diffrn 1.167
_exptl_crystal_density_method 'not measured'
_exptl_crystal_description platelet
_exptl_crystal_F_000 848.00
_exptl_crystal_size_max 0.600
_exptl_crystal_size_mid 0.350
_exptl_crystal_size_min 0.030
_refine_diff_density_max 0.37
_refine_diff_density_min -0.24
_refine_ls_abs_structure_details
;
 Flack x determined using 939 quotients [(I+)-(I-)]/[(I+)+(I-)]
 (Parsons, Flack and Wagner, Acta Cryst. B69 (2013) 249-259).
;
_refine_ls_abs_structure_Flack -0.9(10)
_refine_ls_extinction_coef 0.0016(4)
_refine_ls_extinction_method SHELXL
_refine_ls_goodness_of_fit_ref 0.916
_refine_ls_hydrogen_treatment constr
_refine_ls_number_parameters 1102
_refine_ls_number_reflns 13342
_refine_ls_number_restraints 15
_refine_ls_R_factor_all 0.2249
_refine_ls_R_factor_gt 0.1049
_refine_ls_shift/su_max 3.845
_refine_ls_structure_factor_coef Fsqd
_refine_ls_weighting_details 'w = 1/[\s^2^(Fo^2^)+(0.1000P)^2^] where P=(Fo^2^+2Fc^2^)/3'
_refine_ls_weighting_scheme calc
_refine_ls_wR_factor_gt 0.2258
_refine_ls_wR_factor_ref 0.2922
_reflns_Friedel_coverage 0.677
_reflns_Friedel_fraction_full 0.662
_reflns_Friedel_fraction_max 0.657
_reflns_number_gt 3675
_reflns_number_total 13342
_reflns_threshold_expression F^2^>2.0\s(F^2^)
_cod_data_source_file ja9b10952_si_002.cif
_cod_data_source_block Gary180421-2
_cod_original_cell_volume 2238.85(16)
_cod_database_code 4129212

loop_
_space_group_symop_id
_space_group_symop_operation_xyz
1 +X,+Y,+Z

loop_
_atom_site_label
_atom_site_type_symbol
_atom_site_fract_x
_atom_site_fract_y
_atom_site_fract_z
_atom_site_U_iso_or_equiv
_atom_site_adp_type
_atom_site_occupancy
_atom_site_site_symmetry_order
_atom_site_calc_flag
_atom_site_refinement_flags_posn
_atom_site_refinement_flags_adp
_atom_site_refinement_flags_occupancy
O1 O 0.915(2) 0.280(3) 0.5636(9) 0.247(9) Uani 1 1 d . . .
O2 O 1.123(10) 0.670(4) 0.402(3) 0.75(6) Uani 1 1 d . . .
O3 O 0.870(7) 0.897(12) 0.411(4) 1.5(2) Uani 1 1 d . . .
O4 O 1.284(15) -0.028(13) 0.617(2) 1.30(15) Uani 1 1 d . . .
N1 N -0.0702(14) 0.7273(13) 0.6943(6) 0.070(4) Uani 1 1 d . . .
N2 N 0.1026(15) 0.6992(13) 0.6199(5) 0.072(4) Uani 1 1 d . . .
N3 N 0.2893(15) 0.6643(14) 0.5489(6) 0.079(4) Uani 1 1 d . . .
N4 N 0.4781(16) 0.6195(13) 0.4813(6) 0.078(4) Uani 1 1 d . . .
H4 H 0.4544 0.7042 0.4748 0.094 Uiso 1 1 calc R U .
N5 N 0.6597(15) 0.5928(12) 0.4131(6) 0.068(3) Uani 1 1 d . . .
N6 N 0.8518(14) 0.5551(12) 0.3447(6) 0.068(4) Uani 1 1 d . . .
N7 N 1.0449(15) 0.5158(13) 0.2756(6) 0.073(4) Uani 1 1 d . . .
N8 N 1.0980(15) 0.2484(12) 0.2894(6) 0.077(4) Uani 1 1 d . . .
N9 N 0.9189(15) 0.2807(12) 0.3628(6) 0.077(4) Uani 1 1 d . . .
N10 N 0.7354(16) 0.3157(13) 0.4326(6) 0.077(4) Uani 1 1 d . . .
N11 N 0.5497(17) 0.3534(13) 0.5026(6) 0.084(4) Uani 1 1 d . . .
H11 H 0.5726 0.2688 0.5093 0.100 Uiso 1 1 calc R U .
N12 N 0.3624(16) 0.3871(13) 0.5721(6) 0.079(4) Uani 1 1 d . . .
N13 N 0.1701(16) 0.4250(13) 0.6391(6) 0.078(4) Uani 1 1 d . . .
N14 N -0.0173(15) 0.4617(12) 0.7083(6) 0.075(4) Uani 1 1 d . . .
N15 N 0.391(2) 0.8795(16) 0.4570(8) 0.113(5) Uani 1 1 d D . .
N16 N 0.271(4) 1.291(3) 0.4276(14) 0.224(16) Uani 1 1 d . . .
N17 N 0.622(2) 0.0936(18) 0.5318(9) 0.138(7) Uani 1 1 d D . .
N18 N 0.740(3) -0.302(2) 0.5622(9) 0.134(6) Uani 1 1 d . . .
N19 N 0.925(3) 0.1440(18) 0.6400(10) 0.170(9) Uani 1 1 d . . .
N20 N 1.117(4) 0.830(6) 0.3405(17) 0.35(3) Uani 1 1 d . . .
C1 C -0.1386(17) 0.6745(15) 0.7328(6) 0.063(4) Uani 1 1 d . . .
C2 C 0.036(2) 0.6440(16) 0.6587(8) 0.073(5) Uani 1 1 d . . .
C3 C 0.210(2) 0.6130(18) 0.5909(7) 0.084(5) Uani 1 1 d . . .
C4 C 0.401(2) 0.5747(18) 0.5212(7) 0.079(5) Uani 1 1 d . . .
C5 C 0.591(2) 0.5392(18) 0.4508(7) 0.079(5) Uani 1 1 d . . .
C6 C 0.7789(19) 0.5053(14) 0.3824(7) 0.071(5) Uani 1 1 d . . .
C7 C 0.9621(19) 0.4711(15) 0.3141(7) 0.066(4) Uani 1 1 d . . .
C8 C 1.1466(17) 0.4379(16) 0.2433(7) 0.069(5) Uani 1 1 d . . .
C9 C 1.1689(16) 0.2984(17) 0.2466(8) 0.083(5) Uani 1 1 d . . .
C10 C 0.9956(18) 0.3326(19) 0.3214(7) 0.075(5) Uani 1 1 d . . .
C11 C 0.8106(15) 0.3663(15) 0.3931(7) 0.063(4) Uani 1 1 d . . .
C12 C 0.6290(19) 0.3999(17) 0.4625(8) 0.073(5) Uani 1 1 d . . .
C13 C 0.4357(19) 0.4371(18) 0.5320(8) 0.074(5) Uani 1 1 d . . .
C14 C 0.2500(18) 0.4735(19) 0.6007(7) 0.075(5) Uani 1 1 d . . .
C15 C 0.0613(18) 0.5141(19) 0.6691(8) 0.076(5) Uani 1 1 d . . .
C16 C -0.1234(17) 0.5495(16) 0.7387(7) 0.064(4) Uani 1 1 d . . .
C17 C -0.2349(16) 0.7578(14) 0.7751(8) 0.063(4) Uani 1 1 d . . .
C18 C -0.354(2) 0.8911(17) 0.7566(9) 0.083(5) Uani 1 1 d . . .
H18 H -0.3748 0.9280 0.7154 0.099 Uiso 1 1 calc R U .
C19 C -0.439(2) 0.9675(18) 0.7961(9) 0.078(5) Uani 1 1 d . . .
C20 C -0.414(2) 0.9114(19) 0.8571(9) 0.086(5) Uani 1 1 d . . .
H20 H -0.4764 0.9638 0.8843 0.103 Uiso 1 1 calc R U .
C21 C -0.3039(19) 0.7853(18) 0.8783(8) 0.070(4) Uani 1 1 d . . .
C22 C -0.2149(18) 0.7095(16) 0.8375(8) 0.068(4) Uani 1 1 d . . .
H22 H -0.1370 0.6211 0.8521 0.081 Uiso 1 1 calc R U .
C23 C -0.5761(19) 1.1118(16) 0.7703(9) 0.086(5) Uani 1 1 d . . .
C24 C -0.499(2) 1.1890(16) 0.7343(8) 0.085(5) Uani 1 1 d . . .
H24A H -0.5778 1.2687 0.7087 0.102 Uiso 1 1 calc R U .
H24B H -0.4202 1.1331 0.7099 0.102 Uiso 1 1 calc R U .
H24C H -0.4476 1.2152 0.7612 0.102 Uiso 1 1 calc R U .
C25 C -0.691(2) 1.1021(16) 0.7339(8) 0.093(5) Uani 1 1 d . . .
H25A H -0.7435 1.0572 0.7592 0.111 Uiso 1 1 calc R U .
H25B H -0.6369 1.0511 0.7034 0.111 Uiso 1 1 calc R U .
H25C H -0.7688 1.1915 0.7149 0.111 Uiso 1 1 calc R U .
C26 C -0.661(2) 1.1841(16) 0.8193(8) 0.101(6) Uani 1 1 d . . .
H26A H -0.6903 1.1264 0.8485 0.121 Uiso 1 1 calc R U .
H26B H -0.7546 1.2654 0.8025 0.121 Uiso 1 1 calc R U .
H26C H -0.5912 1.2072 0.8386 0.121 Uiso 1 1 calc R U .
C27 C -0.2649(19) 0.7214(15) 0.9434(7) 0.068(4) Uani 1 1 d . . .
C28 C -0.370(2) 0.8183(17) 0.9833(8) 0.092(5) Uani 1 1 d . . .
H28A H -0.3506 0.8959 0.9767 0.111 Uiso 1 1 calc R U .
H28B H -0.3449 0.7731 1.0249 0.111 Uiso 1 1 calc R U .
H28C H -0.4798 0.8470 0.9734 0.111 Uiso 1 1 calc R U .
C29 C -0.2958(19) 0.5966(16) 0.9577(8) 0.086(5) Uani 1 1 d . . .
H29A H -0.2603 0.5502 0.9987 0.103 Uiso 1 1 calc R U .
H29B H -0.2384 0.5365 0.9308 0.103 Uiso 1 1 calc R U .
H29C H -0.4080 0.6256 0.9525 0.103 Uiso 1 1 calc R U .
C30 C -0.093(2) 0.674(2) 0.9602(8) 0.103(6) Uani 1 1 d . . .
H30A H -0.0262 0.6040 0.9389 0.124 Uiso 1 1 calc R U .
H30B H -0.0737 0.6392 1.0029 0.124 Uiso 1 1 calc R U .
H30C H -0.0687 0.7489 0.9495 0.124 Uiso 1 1 calc R U .
C31 C 1.2410(17) 0.4847(16) 0.2066(7) 0.067(4) Uani 1 1 d . . .
C32 C 1.1704(19) 0.6133(16) 0.1684(8) 0.081(5) Uani 1 1 d . . .
H32 H 1.0608 0.6683 0.1685 0.097 Uiso 1 1 calc R U .
C33 C 1.2607(18) 0.6583(17) 0.1313(8) 0.079(5) Uani 1 1 d . . .
C34 C 1.420(2) 0.5751(17) 0.1317(8) 0.083(5) Uani 1 1 d . . .
H34 H 1.4806 0.6046 0.1052 0.099 Uiso 1 1 calc R U .
C35 C 1.4967(19) 0.4486(17) 0.1695(8) 0.077(5) Uani 1 1 d . . .
C36 C 1.4024(19) 0.4073(17) 0.2054(8) 0.077(5) Uani 1 1 d . . .
H36 H 1.4498 0.3219 0.2306 0.092 Uiso 1 1 calc R U .
C37 C 1.179(2) 0.7932(16) 0.0876(10) 0.103(7) Uani 1 1 d . . .
C38A C 0.979(3) 0.857(5) 0.0721(17) 0.142(18) Uani 0.5 1 d . . P
C38B C 1.045(4) 0.821(5) 0.070(3) 0.21(3) Uani 0.5 1 d . . P
C39A C 1.091(2) 0.903(2) 0.1385(10) 0.056(6) Uani 0.5 1 d . . P
C39B C 1.293(6) 0.864(4) 0.094(3) 0.102(15) Uani 0.5 1 d . . P
C40A C 1.230(3) 0.754(2) 0.0162(11) 0.060(7) Uani 0.5 1 d . . P
C40B C 1.260(6) 0.867(6) 0.069(2) 0.12(2) Uani 0.5 1 d . . P
C41 C 1.6704(19) 0.3639(17) 0.1694(8) 0.079(5) Uani 1 1 d . . .
C42 C 1.766(2) 0.438(2) 0.1641(12) 0.147(10) Uani 1 1 d . . .
H42A H 1.8766 0.3750 0.1736 0.176 Uiso 1 1 calc R U .
H42B H 1.7298 0.4995 0.1918 0.176 Uiso 1 1 calc R U .
H42C H 1.7540 0.4892 0.1236 0.176 Uiso 1 1 calc R U .
C43 C 1.717(2) 0.304(2) 0.1169(11) 0.153(9) Uani 1 1 d . . .
H43A H 1.6705 0.3728 0.0812 0.184 Uiso 1 1 calc R U .
H43B H 1.6794 0.2373 0.1190 0.184 Uiso 1 1 calc R U .
H43C H 1.8308 0.2608 0.1155 0.184 Uiso 1 1 calc R U .
C44 C 1.734(2) 0.263(3) 0.2239(11) 0.212(15) Uani 1 1 d . . .
H44A H 1.8481 0.2150 0.2229 0.255 Uiso 1 1 calc R U .
H44B H 1.6907 0.2004 0.2271 0.255 Uiso 1 1 calc R U .
H44C H 1.7055 0.3063 0.2581 0.255 Uiso 1 1 calc R U .
C45 C 1.2649(18) 0.2115(16) 0.2046(8) 0.078(5) Uani 1 1 d . . .
C46 C 1.2362(17) 0.2705(17) 0.1461(8) 0.076(5) Uani 1 1 d . . .
H46 H 1.1613 0.3611 0.1343 0.091 Uiso 1 1 calc R U .
C47 C 1.3181(19) 0.1964(16) 0.1036(8) 0.070(5) Uani 1 1 d . . .
C48 C 1.4383(19) 0.0666(17) 0.1273(8) 0.072(4) Uani 1 1 d . . .
H48 H 1.5031 0.0166 0.0998 0.087 Uiso 1 1 calc R U .
C49 C 1.4689(17) 0.0078(15) 0.1854(8) 0.070(4) Uani 1 1 d . . .
C50 C 1.3716(18) 0.0883(15) 0.2274(7) 0.070(4) Uani 1 1 d . . .
H50 H 1.3842 0.0541 0.2689 0.085 Uiso 1 1 calc R U .
C51 C 1.2876(19) 0.2613(17) 0.0388(8) 0.078(5) Uani 1 1 d . . .
C52 C 1.313(2) 0.3803(18) 0.0262(8) 0.095(6) Uani 1 1 d . . .
H52A H 1.4190 0.3560 0.0407 0.114 Uiso 1 1 calc R U .
H52B H 1.2363 0.4485 0.0462 0.114 Uiso 1 1 calc R U .
H52C H 1.3022 0.4151 -0.0166 0.114 Uiso 1 1 calc R U .
C53 C 1.118(2) 0.2967(17) 0.0228(8) 0.088(5) Uani 1 1 d . . .
H53A H 1.0920 0.3408 -0.0189 0.106 Uiso 1 1 calc R U .
H53B H 1.0467 0.3566 0.0477 0.106 Uiso 1 1 calc R U .
H53C H 1.1060 0.2154 0.0296 0.106 Uiso 1 1 calc R U .
C54 C 1.389(2) 0.1645(18) 0.0000(8) 0.109(7) Uani 1 1 d . . .
H54A H 1.3741 0.0848 0.0090 0.131 Uiso 1 1 calc R U .
H54B H 1.4995 0.1394 0.0079 0.131 Uiso 1 1 calc R U .
H54C H 1.3600 0.2068 -0.0418 0.131 Uiso 1 1 calc R U .
C55 C 1.593(2) -0.1279(16) 0.2110(8) 0.081(5) Uani 1 1 d . . .
C56 C 1.526(2) -0.2150(18) 0.2487(8) 0.104(6) Uani 1 1 d . . .
H56A H 1.6095 -0.3065 0.2599 0.125 Uiso 1 1 calc R U .
H56B H 1.4429 -0.2138 0.2256 0.125 Uiso 1 1 calc R U .
H56C H 1.4836 -0.1801 0.2844 0.125 Uiso 1 1 calc R U .
C57 C 1.685(2) -0.2003(16) 0.1617(9) 0.101(6) Uani 1 1 d . . .
H57A H 1.7471 -0.1574 0.1424 0.122 Uiso 1 1 calc R U .
H57B H 1.6118 -0.1958 0.1324 0.122 Uiso 1 1 calc R U .
H57C H 1.7550 -0.2935 0.1790 0.122 Uiso 1 1 calc R U .
C58 C 1.712(2) -0.116(2) 0.2502(12) 0.143(9) Uani 1 1 d . . .
H58A H 1.6605 -0.0797 0.2847 0.172 Uiso 1 1 calc R U .
H58B H 1.7506 -0.0568 0.2269 0.172 Uiso 1 1 calc R U .
H58C H 1.8008 -0.2042 0.2636 0.172 Uiso 1 1 calc R U .
C59 C -0.218(2) 0.4938(17) 0.7778(8) 0.081(5) Uani 1 1 d . . .
C60 C -0.3778(19) 0.5698(16) 0.7773(8) 0.082(5) Uani 1 1 d . . .
H60 H -0.4246 0.6568 0.7535 0.098 Uiso 1 1 calc R U .
C61 C -0.4722(19) 0.5240(16) 0.8102(8) 0.072(4) Uani 1 1 d . . .
C62 C -0.402(2) 0.4019(18) 0.8472(8) 0.077(5) Uani 1 1 d . . .
H62 H -0.4660 0.3719 0.8715 0.093 Uiso 1 1 calc R U .
C63 C -0.2388(19) 0.3186(16) 0.8512(7) 0.074(5) Uani 1 1 d . . .
C64 C -0.1529(19) 0.3702(16) 0.8138(8) 0.077(5) Uani 1 1 d . . .
H64 H -0.0432 0.3163 0.8133 0.092 Uiso 1 1 calc R U .
C65 C -0.6506(17) 0.6127(19) 0.8098(9) 0.089(6) Uani 1 1 d . . .
C66 C -0.718(2) 0.725(2) 0.7563(11) 0.130(8) Uani 1 1 d . . .
H66A H -0.8317 0.7710 0.7575 0.156 Uiso 1 1 calc R U .
H66B H -0.6883 0.6885 0.7202 0.156 Uiso 1 1 calc R U .
H66C H -0.6758 0.7874 0.7567 0.156 Uiso 1 1 calc R U .
C67 C -0.682(2) 0.683(3) 0.8642(14) 0.218(15) Uani 1 1 d . . .
H67A H -0.7929 0.7197 0.8724 0.262 Uiso 1 1 calc R U .
H67B H -0.6523 0.7549 0.8550 0.262 Uiso 1 1 calc R U .
H67C H -0.6192 0.6181 0.8990 0.262 Uiso 1 1 calc R U .
C68 C -0.736(2) 0.529(2) 0.8163(11) 0.137(9) Uani 1 1 d . . .
H68A H -0.7236 0.4912 0.7809 0.165 Uiso 1 1 calc R U .
H68B H -0.8473 0.5845 0.8212 0.165 Uiso 1 1 calc R U .
H68C H -0.6919 0.4567 0.8511 0.165 Uiso 1 1 calc R U .
C69 C -0.162(2) 0.1877(17) 0.8952(8) 0.093(6) Uani 1 1 d . . .
C70 C -0.220(4) 0.204(3) 0.9547(12) 0.37(3) Uani 1 1 d . . .
H70A H -0.3333 0.2607 0.9516 0.446 Uiso 1 1 calc R U .
H70B H -0.1695 0.2460 0.9727 0.446 Uiso 1 1 calc R U .
H70C H -0.1954 0.1171 0.9793 0.446 Uiso 1 1 calc R U .
C71 C -0.217(5) 0.107(2) 0.8872(19) 0.37(3) Uani 1 1 d . . .
H71A H -0.3164 0.1575 0.8636 0.446 Uiso 1 1 calc R U .
H71B H -0.2351 0.0627 0.9257 0.446 Uiso 1 1 calc R U .
H71C H -0.1419 0.0393 0.8663 0.446 Uiso 1 1 calc R U .
C72 C -0.010(3) 0.144(3) 0.9088(15) 0.24(2) Uani 1 1 d . . .
H72A H 0.0528 0.1089 0.8757 0.287 Uiso 1 1 calc R U .
H72B H 0.0233 0.0735 0.9444 0.287 Uiso 1 1 calc R U .
H72C H 0.0062 0.2177 0.9160 0.287 Uiso 1 1 calc R U .
C73 C 0.476(2) 0.924(2) 0.4158(10) 0.120(7) Uani 1 1 d D . .
H73 H 0.5536 0.8660 0.3941 0.144 Uiso 1 1 calc R U .
C74 C 0.443(3) 1.059(2) 0.4074(13) 0.169(12) Uani 1 1 d D . .
H74 H 0.5094 1.0852 0.3830 0.203 Uiso 1 1 calc R U .
C75 C 0.320(3) 1.156(3) 0.4318(12) 0.174(13) Uani 1 1 d D . .
C76 C 0.240(3) 1.1070(19) 0.4731(12) 0.194(15) Uani 1 1 d D . .
H76 H 0.1638 1.1651 0.4953 0.233 Uiso 1 1 calc R U .
C77 C 0.269(2) 0.974(2) 0.4826(10) 0.135(9) Uani 1 1 d D . .
H77 H 0.2029 0.9478 0.5074 0.162 Uiso 1 1 calc R U .
C78 C 0.376(4) 1.330(3) 0.3794(12) 0.176(13) Uani 1 1 d . . .
H78A H 0.4856 1.2634 0.3871 0.211 Uiso 1 1 calc R U .
H78B H 0.3648 1.4173 0.3821 0.211 Uiso 1 1 calc R U .
H78C H 0.3406 1.3336 0.3397 0.211 Uiso 1 1 calc R U .
C79 C 0.149(6) 1.382(3) 0.459(2) 0.39(4) Uani 1 1 d . . .
H79A H 0.0499 1.3811 0.4525 0.467 Uiso 1 1 calc R U .
H79B H 0.1359 1.4724 0.4450 0.467 Uiso 1 1 calc R U .
H79C H 0.1774 1.3550 0.5018 0.467 Uiso 1 1 calc R U .
C80 C 0.746(3) 0.0147(15) 0.5001(10) 0.143(10) Uani 1 1 d D . .
H80 H 0.7967 0.0521 0.4719 0.172 Uiso 1 1 calc R U .
C81 C 0.791(2) -0.1231(18) 0.5119(10) 0.125(8) Uani 1 1 d D . .
H81 H 0.8779 -0.1833 0.4938 0.151 Uiso 1 1 calc R U .
C82 C 0.703(3) -0.166(2) 0.5517(10) 0.125(8) Uani 1 1 d D . .
C83 C 0.583(3) -0.077(2) 0.5804(11) 0.135(8) Uani 1 1 d D . .
H83 H 0.5366 -0.1138 0.6109 0.162 Uiso 1 1 calc R U .
C84 C 0.522(3) 0.062(2) 0.5695(10) 0.183(13) Uani 1 1 d D . .
H84 H 0.4299 0.1227 0.5848 0.220 Uiso 1 1 calc R U .
C85 C 0.857(3) -0.385(3) 0.5268(13) 0.170(10) Uani 1 1 d . . .
H85A H 0.8907 -0.4788 0.5450 0.204 Uiso 1 1 calc R U .
H85B H 0.9468 -0.3672 0.5247 0.204 Uiso 1 1 calc R U .
H85C H 0.8119 -0.3665 0.4868 0.204 Uiso 1 1 calc R U .
C86 C 0.637(4) -0.340(3) 0.5986(14) 0.192(13) Uani 1 1 d . . .
H86A H 0.6922 -0.4355 0.6157 0.231 Uiso 1 1 calc R U .
H86B H 0.5457 -0.3216 0.5743 0.231 Uiso 1 1 calc R U .
H86C H 0.6024 -0.2899 0.6304 0.231 Uiso 1 1 calc R U .
C87 C 0.891(7) 0.182(8) 0.694(3) 0.56(6) Uani 1 1 d . . .
H87A H 0.9821 0.1826 0.7110 0.673 Uiso 1 1 calc R U .
H87B H 0.8646 0.1188 0.7215 0.673 Uiso 1 1 calc R U .
H87C H 0.8019 0.2711 0.6893 0.673 Uiso 1 1 calc R U .
C88 C 1.117(8) 0.733(4) 0.349(3) 0.45(5) Uani 1 1 d . . .
C89 C 0.765(8) 0.311(15) 0.599(2) 0.94(15) Uani 1 1 d . . .
C90 C 0.969(15) 0.985(5) 0.3481(19) 0.83(12) Uani 1 1 d . . .
H90A H 0.8890 1.0184 0.3161 0.998 Uiso 1 1 calc R U .
H90B H 1.0129 1.0469 0.3463 0.998 Uiso 1 1 calc R U .
H90C H 0.9221 0.9766 0.3864 0.998 Uiso 1 1 calc R U .
C91 C 0.919(4) 0.026(3) 0.639(2) 0.35(3) Uani 1 1 d . . .
H91A H 0.8241 0.0286 0.6577 0.414 Uiso 1 1 calc R U .
H91B H 1.0111 -0.0501 0.6604 0.414 Uiso 1 1 calc R U .
H91C H 0.9158 0.0164 0.5977 0.414 Uiso 1 1 calc R U .
C93 C 1.082(4) 0.895(6) 0.293(4) 0.52(6) Uani 1 1 d . . .
H93A H 0.9725 0.9626 0.2916 0.629 Uiso 1 1 calc R U .
H93B H 1.0942 0.8379 0.2649 0.629 Uiso 1 1 calc R U .
H93C H 1.1490 0.9376 0.2828 0.629 Uiso 1 1 calc R U .

loop_
_atom_site_aniso_label
_atom_site_aniso_U_11
_atom_site_aniso_U_22
_atom_site_aniso_U_33
_atom_site_aniso_U_23
_atom_site_aniso_U_13
_atom_site_aniso_U_12
O1 0.190(16) 0.34(3) 0.221(19) -0.056(18) -0.022(14) -0.128(17)
O2 1.25(15) 0.21(3) 0.84(14) 0.08(5) -0.34(11) -0.40(6)
O3 0.36(6) 2.0(3) 1.4(2) 0.9(2) 0.12(9) -0.40(11)
O4 1.4(3) 1.8(3) 0.32(5) -0.40(10) 0.28(11) -0.4(2)
N1 0.060(8) 0.094(9) 0.084(9) -0.035(8) 0.026(7) -0.053(8)
N2 0.070(9) 0.085(10) 0.067(8) -0.015(7) 0.024(7) -0.043(8)
N3 0.072(9) 0.093(10) 0.079(9) -0.018(8) 0.034(7) -0.045(8)
N4 0.085(10) 0.076(9) 0.090(10) -0.026(7) 0.034(8) -0.051(8)
N5 0.074(9) 0.072(8) 0.070(9) -0.026(7) 0.028(7) -0.041(7)
N6 0.057(8) 0.080(9) 0.069(9) -0.003(7) 0.018(7) -0.039(7)
N7 0.054(8) 0.099(10) 0.072(9) 0.000(8) 0.011(7) -0.049(8)
N8 0.078(9) 0.055(7) 0.072(9) 0.010(6) 0.014(7) -0.018(7)
N9 0.077(10) 0.068(8) 0.085(10) 0.002(7) 0.017(8) -0.039(8)
N10 0.075(10) 0.075(9) 0.075(9) -0.005(7) 0.013(8) -0.036(8)
N11 0.084(10) 0.051(7) 0.102(11) 0.008(7) 0.019(8) -0.029(7)
N12 0.076(9) 0.075(9) 0.085(10) 0.003(7) 0.015(8) -0.042(8)
N13 0.085(10) 0.080(9) 0.084(10) -0.022(8) 0.023(8) -0.050(8)
N14 0.070(9) 0.068(8) 0.091(10) -0.019(7) 0.020(8) -0.037(7)
N15 0.110(14) 0.108(12) 0.109(12) -0.004(10) 0.005(10) -0.047(11)
N16 0.32(3) 0.16(2) 0.24(3) 0.12(2) -0.19(3) -0.19(3)
N17 0.145(17) 0.088(12) 0.168(18) -0.044(12) 0.002(13) -0.036(12)
N18 0.145(16) 0.096(14) 0.151(16) 0.005(12) -0.045(13) -0.055(12)
N19 0.25(2) 0.094(13) 0.18(2) -0.028(14) -0.019(18) -0.089(15)
N20 0.24(4) 0.43(7) 0.27(3) 0.23(4) -0.16(3) -0.17(4)
C1 0.075(10) 0.076(10) 0.054(9) -0.023(8) 0.021(8) -0.047(9)
C2 0.085(12) 0.051(10) 0.084(12) -0.015(9) 0.007(10) -0.031(9)
C3 0.102(14) 0.084(12) 0.057(11) -0.004(9) 0.004(10) -0.038(11)
C4 0.087(13) 0.081(12) 0.061(11) 0.001(9) 0.018(9) -0.041(10)
C5 0.080(12) 0.077(12) 0.050(10) -0.004(8) 0.004(9) -0.013(10)
C6 0.078(11) 0.042(9) 0.078(11) -0.005(8) 0.003(9) -0.018(8)
C7 0.072(11) 0.054(9) 0.069(11) 0.002(7) 0.004(9) -0.033(9)
C8 0.039(9) 0.076(11) 0.076(11) 0.006(8) 0.000(8) -0.020(8)
C9 0.037(9) 0.084(12) 0.113(15) 0.013(11) -0.004(9) -0.028(9)
C10 0.048(9) 0.119(13) 0.061(10) -0.003(9) 0.006(7) -0.049(9)
C11 0.041(9) 0.077(11) 0.082(11) -0.019(9) 0.026(8) -0.036(8)
C12 0.053(10) 0.078(11) 0.095(13) -0.014(10) 0.022(9) -0.039(9)
C13 0.068(11) 0.088(12) 0.091(12) -0.028(10) 0.035(9) -0.057(10)
C14 0.051(10) 0.105(13) 0.077(11) -0.007(10) 0.019(8) -0.050(10)
C15 0.055(10) 0.109(14) 0.085(12) -0.029(10) 0.025(8) -0.054(10)
C16 0.061(10) 0.083(11) 0.068(10) -0.017(8) 0.025(8) -0.051(9)
C17 0.052(9) 0.060(9) 0.091(13) -0.012(9) 0.014(8) -0.040(8)
C18 0.077(12) 0.084(12) 0.086(14) 0.001(10) -0.003(10) -0.043(10)
C19 0.068(12) 0.081(12) 0.090(14) -0.003(11) -0.007(10) -0.045(10)
C20 0.056(11) 0.081(13) 0.113(15) 0.002(11) 0.010(10) -0.034(10)
C21 0.058(10) 0.090(12) 0.080(11) -0.021(10) 0.016(8) -0.049(10)
C22 0.062(10) 0.074(10) 0.081(12) -0.002(9) 0.007(9) -0.049(9)
C23 0.054(10) 0.083(12) 0.125(15) -0.041(11) 0.013(10) -0.028(10)
C24 0.085(12) 0.063(10) 0.099(13) -0.017(9) 0.015(10) -0.027(9)
C25 0.095(13) 0.067(11) 0.112(13) -0.004(9) -0.020(11) -0.037(10)
C26 0.066(12) 0.086(12) 0.137(15) -0.045(11) 0.050(11) -0.020(10)
C27 0.075(12) 0.063(10) 0.077(11) -0.020(8) 0.027(9) -0.041(9)
C28 0.100(13) 0.098(12) 0.089(12) -0.038(10) 0.031(10) -0.049(11)
C29 0.076(12) 0.079(11) 0.099(13) -0.024(10) 0.022(10) -0.033(9)
C30 0.075(13) 0.135(16) 0.094(13) -0.020(12) 0.003(10) -0.046(12)
C31 0.050(9) 0.080(11) 0.086(12) -0.017(9) 0.012(8) -0.044(9)
C32 0.061(10) 0.077(11) 0.092(13) -0.006(9) 0.019(9) -0.027(9)
C33 0.045(10) 0.080(11) 0.120(15) -0.015(10) 0.021(9) -0.038(9)
C34 0.069(11) 0.082(12) 0.089(12) 0.011(9) 0.008(9) -0.040(10)
C35 0.064(11) 0.095(13) 0.094(12) -0.021(10) 0.019(9) -0.056(10)
C36 0.067(11) 0.082(11) 0.095(13) -0.022(10) 0.019(9) -0.045(9)
C37 0.063(11) 0.075(12) 0.168(19) 0.032(11) 0.009(11) -0.051(10)
C38A 0.003(14) 0.22(4) 0.13(3) -0.03(3) -0.021(15) 0.011(18)
C38B 0.06(2) 0.24(5) 0.27(5) 0.23(5) -0.13(3) -0.12(3)
C39A 0.043(12) 0.047(13) 0.081(15) -0.027(11) 0.032(11) -0.020(10)
C39B 0.10(3) 0.07(2) 0.16(4) 0.06(2) -0.08(2) -0.08(2)
C40A 0.061(15) 0.067(16) 0.085(17) -0.058(14) 0.017(12) -0.041(13)
C40B 0.08(3) 0.18(4) 0.13(4) 0.07(3) -0.07(2) -0.11(3)
C41 0.054(10) 0.082(11) 0.096(14) -0.025(10) 0.028(9) -0.027(9)
C42 0.087(14) 0.106(15) 0.24(3) -0.016(17) 0.059(15) -0.050(12)
C43 0.064(14) 0.16(2) 0.18(2) 0.002(16) 0.004(14) -0.017(13)
C44 0.043(12) 0.28(3) 0.16(2) 0.10(2) -0.003(12) -0.001(15)
C45 0.061(10) 0.070(10) 0.081(12) -0.008(9) 0.031(9) -0.017(9)
C46 0.043(9) 0.080(11) 0.094(13) -0.012(10) 0.023(9) -0.023(8)
C47 0.060(10) 0.061(10) 0.086(13) -0.006(9) 0.011(9) -0.029(8)
C48 0.058(10) 0.085(11) 0.081(12) -0.006(9) 0.014(9) -0.044(9)
C49 0.050(9) 0.057(9) 0.105(13) -0.007(9) 0.012(9) -0.029(8)
C50 0.065(11) 0.068(11) 0.083(11) -0.008(9) 0.004(9) -0.037(9)
C51 0.058(11) 0.086(12) 0.084(13) -0.018(10) 0.018(9) -0.029(9)
C52 0.092(13) 0.109(14) 0.085(12) 0.014(10) 0.005(10) -0.060(11)
C53 0.081(13) 0.090(12) 0.097(13) 0.007(10) -0.005(10) -0.052(11)
C54 0.110(15) 0.095(13) 0.080(12) 0.017(10) 0.021(11) -0.028(12)
C55 0.077(12) 0.066(11) 0.094(13) 0.020(9) -0.015(10) -0.041(10)
C56 0.079(12) 0.107(13) 0.134(16) 0.020(11) -0.009(11) -0.065(11)
C57 0.089(13) 0.074(11) 0.123(17) 0.007(11) -0.008(12) -0.031(10)
C58 0.056(12) 0.121(17) 0.24(3) -0.043(17) -0.022(14) -0.029(12)
C59 0.068(12) 0.078(12) 0.089(12) 0.000(9) 0.023(9) -0.037(10)
C60 0.050(10) 0.076(10) 0.096(13) 0.004(9) 0.011(9) -0.020(9)
C61 0.055(10) 0.067(10) 0.086(12) -0.003(9) 0.001(9) -0.027(9)
C62 0.055(11) 0.089(12) 0.099(13) -0.025(10) 0.019(9) -0.042(10)
C63 0.057(10) 0.076(11) 0.090(13) -0.003(9) 0.004(9) -0.037(9)
C64 0.052(10) 0.077(11) 0.115(13) -0.023(10) 0.019(9) -0.041(9)
C65 0.037(9) 0.114(14) 0.123(15) -0.019(12) 0.009(9) -0.042(10)
C66 0.085(13) 0.106(14) 0.18(2) 0.036(14) -0.014(13) -0.052(11)
C67 0.064(14) 0.29(3) 0.34(3) -0.27(3) 0.056(17) -0.043(16)
C68 0.059(12) 0.119(16) 0.23(2) 0.021(16) -0.044(13) -0.053(11)
C69 0.094(14) 0.068(11) 0.085(12) -0.009(9) 0.011(10) -0.015(10)
C70 0.25(3) 0.31(4) 0.20(3) 0.15(3) 0.15(3) 0.08(3)
C71 0.56(7) 0.082(18) 0.46(6) 0.15(3) -0.40(5) -0.17(3)
C72 0.086(18) 0.21(3) 0.35(4) 0.19(3) -0.10(2) -0.09(2)
C73 0.114(15) 0.14(2) 0.133(17) -0.005(15) -0.009(13) -0.093(16)
C74 0.15(2) 0.078(16) 0.23(3) 0.010(17) -0.09(2) -0.017(15)
C75 0.21(3) 0.11(2) 0.18(3) 0.067(19) -0.07(2) -0.09(2)
C76 0.27(3) 0.071(14) 0.23(3) 0.037(16) -0.16(3) -0.077(18)
C77 0.119(17) 0.20(3) 0.16(2) -0.09(2) 0.025(14) -0.113(18)
C78 0.23(3) 0.102(17) 0.19(3) 0.027(17) -0.14(2) -0.073(19)
C79 0.50(7) 0.071(17) 0.50(7) -0.02(3) -0.39(6) -0.02(3)
C80 0.18(2) 0.044(10) 0.17(2) -0.006(12) -0.041(18) -0.019(12)
C81 0.100(14) 0.124(18) 0.17(2) -0.032(16) 0.021(14) -0.071(14)
C82 0.15(2) 0.086(16) 0.16(2) 0.000(14) -0.029(17) -0.076(16)
C83 0.13(2) 0.16(2) 0.134(19) -0.029(17) 0.007(15) -0.082(19)
C84 0.31(3) 0.15(2) 0.123(19) 0.070(16) -0.07(2) -0.17(2)
C85 0.140(19) 0.14(2) 0.21(3) -0.06(2) -0.032(18) -0.037(16)
C86 0.28(4) 0.15(2) 0.21(3) -0.01(2) -0.05(3) -0.16(3)
C87 0.40(7) 1.05(18) 0.40(7) -0.40(10) 0.32(6) -0.40(10)
C88 0.84(12) 0.16(3) 0.41(6) 0.18(3) -0.40(7) -0.33(6)
C89 0.37(7) 2.0(4) 0.23(5) -0.16(11) -0.15(5) -0.37(14)
C90 2.0(3) 0.19(4) 0.20(4) 0.04(3) -0.40(9) -0.40(10)
C91 0.31(4) 0.15(3) 0.61(8) 0.01(3) -0.23(5) -0.14(2)
C93 0.09(2) 0.31(6) 1.01(17) 0.13(9) -0.10(5) -0.05(3)

loop_
_atom_type_symbol
_atom_type_description
_atom_type_scat_dispersion_real
_atom_type_scat_dispersion_imag
_atom_type_scat_source
C C 0.0181 0.0091
;
International Tables for Crystallography
(Vol. C, Tables 4.2.6.8 and 6.1.1.4)
;
H H 0.0000 0.0000
;
International Tables for Crystallography
(Vol. C, Table 6.1.1.4)
;
N N 0.0311 0.0180
;
International Tables for Crystallography
(Vol. C, Tables 4.2.6.8 and 6.1.1.4)
;
O O 0.0492 0.0322
;
International Tables for Crystallography
(Vol. C, Tables 4.2.6.8 and 6.1.1.4)
;

loop_
_geom_angle_atom_site_label_1
_geom_angle_atom_site_label_2
_geom_angle_atom_site_label_3
_geom_angle
C1 N1 C2 116.2(13)
C3 N2 C2 112.5(15)
C4 N3 C3 115.2(14)
C4 N4 C5 121.8(16)
C4 N4 H4 119.1
C5 N4 H4 119.1
C5 N5 C6 115.4(14)
C6 N6 C7 116.6(13)
C8 N7 C7 120.3(14)
C10 N8 C9 117.1(14)
C11 N9 C10 116.3(13)
C12 N10 C11 116.0(14)
C13 N11 C12 119.8(14)
C13 N11 H11 120.1
C12 N11 H11 120.1
C13 N12 C14 116.4(14)
C14 N13 C15 115.0(15)
C15 N14 C16 113.8(13)
C77 N15 C73 117.2(17)
C75 N16 C79 128(4)
C75 N16 C78 106(3)
C79 N16 C78 125(3)
C84 N17 C80 130.4(19)
C82 N18 C85 118(2)
C82 N18 C86 117(2)
C85 N18 C86 124(2)
C87 N19 C91 113(4)
C87 N19 C89 92(4)
C91 N19 C89 120(4)
C88 N20 C90 130(6)
C88 N20 C93 118(8)
C90 N20 C93 74(5)
N1 C1 C16 125.7(13)
N1 C1 C17 115.7(13)
C16 C1 C17 118.6(13)
N2 C2 C15 127.3(16)
N2 C2 N1 115.4(14)
C15 C2 N1 117.3(16)
N2 C3 N3 116.0(16)
N2 C3 C14 124.1(16)
N3 C3 C14 119.9(15)
N4 C4 N3 116.9(16)
N4 C4 C13 120.2(15)
N3 C4 C13 122.9(15)
N5 C5 N4 116.9(16)
N5 C5 C12 124.6(15)
N4 C5 C12 118.4(16)
N6 C6 N5 117.2(13)
N6 C6 C11 124.0(14)
N5 C6 C11 118.8(14)
N6 C7 N7 119.4(14)
N6 C7 C10 122.0(14)
N7 C7 C10 118.6(14)
N7 C8 C31 118.8(15)
N7 C8 C9 120.7(14)
C31 C8 C9 120.4(14)
N8 C9 C45 117.7(15)
N8 C9 C8 118.9(15)
C45 C9 C8 123.4(14)
N8 C10 N9 116.0(16)
N8 C10 C7 123.6(14)
N9 C10 C7 120.4(15)
N10 C11 N9 116.0(14)
N10 C11 C6 123.4(14)
N9 C11 C6 120.7(13)
N10 C12 N11 117.9(15)
N10 C12 C5 121.7(14)
N11 C12 C5 120.3(15)
N12 C13 N11 118.1(15)
N12 C13 C4 122.4(15)
N11 C13 C4 119.4(14)
N12 C14 N13 116.7(16)
N12 C14 C3 123.2(14)
N13 C14 C3 120.1(15)
N13 C15 N14 113.8(16)
N13 C15 C2 120.8(14)
N14 C15 C2 125.4(16)
N14 C16 C1 121.0(13)
N14 C16 C59 113.2(14)
C1 C16 C59 125.8(14)
C22 C17 C18 115.1(15)
C22 C17 C1 122.1(14)
C18 C17 C1 122.8(16)
C19 C18 C17 122.1(17)
C19 C18 H18 119.1
C17 C18 H18 118.8
C18 C19 C20 119.3(17)
C18 C19 C23 117.7(17)
C20 C19 C23 122.7(17)
C21 C20 C19 122.2(18)
C21 C20 H20 118.7
C19 C20 H20 119.0
C20 C21 C22 118.0(17)
C20 C21 C27 124.9(16)
C22 C21 C27 117.1(15)
C21 C22 C17 123.3(15)
C21 C22 H22 118.4
C17 C22 H22 118.3
C25 C23 C24 112.2(16)
C25 C23 C26 108.7(15)
C24 C23 C26 107.9(14)
C25 C23 C19 110.2(13)
C24 C23 C19 106.3(13)
C26 C23 C19 111.6(16)
C23 C24 H24A 109.4
C23 C24 H24B 109.5
H24A C24 H24B 109.5
C23 C24 H24C 109.5
H24A C24 H24C 109.5
H24B C24 H24C 109.5
C23 C25 H25A 109.5
C23 C25 H25B 109.3
H25A C25 H25B 109.5
C23 C25 H25C 109.6
H25A C25 H25C 109.5
H25B C25 H25C 109.5
C23 C26 H26A 109.4
C23 C26 H26B 109.5
H26A C26 H26B 109.5
C23 C26 H26C 109.5
H26A C26 H26C 109.5
H26B C26 H26C 109.5
C21 C27 C30 111.8(13)
C21 C27 C28 111.4(14)
C30 C27 C28 109.1(15)
C21 C27 C29 109.6(14)
C30 C27 C29 107.7(14)
C28 C27 C29 107.1(12)
C27 C28 H28A 109.5
C27 C28 H28B 109.4
H28A C28 H28B 109.5
C27 C28 H28C 109.6
H28A C28 H28C 109.5
H28B C28 H28C 109.5
C27 C29 H29A 109.3
C27 C29 H29B 109.8
H29A C29 H29B 109.5
C27 C29 H29C 109.3
H29A C29 H29C 109.5
H29B C29 H29C 109.5
C27 C30 H30A 109.5
C27 C30 H30B 109.1
H30A C30 H30B 109.5
C27 C30 H30C 109.9
H30A C30 H30C 109.5
H30B C30 H30C 109.5
C36 C31 C32 117.9(14)
C36 C31 C8 121.9(15)
C32 C31 C8 120.2(14)
C33 C32 C31 120.6(15)
C33 C32 H32 119.8
C31 C32 H32 119.6
C32 C33 C34 118.3(16)
C32 C33 C37 119.2(14)
C34 C33 C37 122.3(14)
C33 C34 C35 123.6(16)
C33 C34 H34 118.4
C35 C34 H34 118.0
C36 C35 C34 116.1(16)
C36 C35 C41 122.4(16)
C34 C35 C41 121.5(14)
C35 C36 C31 123.3(16)
C35 C36 H36 118.3
C31 C36 H36 118.4
C38B C37 C40B 127(3)
C38B C37 C33 113.3(19)
C40B C37 C33 120(2)
C38B C37 C39B 142(3)
C40B C37 C39B 23(3)
C33 C37 C39B 102.9(18)
C38B C37 C38A 12(5)
C40B C37 C38A 123(3)
C33 C37 C38A 116.8(19)
C39B C37 C38A 133(3)
C38B C37 C39A 88(4)
C40B C37 C39A 85(3)
C33 C37 C39A 100.3(15)
C39B C37 C39A 72(3)
C38A C37 C39A 76.7(18)
C38B C37 C40A 84(4)
C40B C37 C40A 81(3)
C33 C37 C40A 104.9(15)
C39B C37 C40A 100(3)
C38A C37 C40A 93.5(18)
C39A C37 C40A 154.7(14)
C38B C38A C37 25(9)
C38A C38B C37 143(10)
C38A C38B C40A 147(8)
C37 C38B C40A 59(3)
C40B C39B C37 54(6)
C37 C40A C40B 41.5(17)
C37 C40A C38B 36.9(16)
C40B C40A C38B 70(2)
C39B C40B C37 103(9)
C39B C40B C40A 144(9)
C37 C40B C40A 58(2)
C43 C41 C44 111(2)
C43 C41 C35 112.2(17)
C44 C41 C35 112.6(14)
C43 C41 C42 100.8(17)
C44 C41 C42 104(2)
C35 C41 C42 115.1(14)
C41 C42 H42A 109.1
C41 C42 H42B 109.5
H42A C42 H42B 109.5
C41 C42 H42C 109.8
H42A C42 H42C 109.5
H42B C42 H42C 109.5
C41 C43 H43A 109.7
C41 C43 H43B 109.1
H43A C43 H43B 109.4
C41 C43 H43C 109.7
H43A C43 H43C 109.4
H43B C43 H43C 109.4
C41 C44 H44A 109.5
C41 C44 H44B 109.7
H44A C44 H44B 109.5
C41 C44 H44C 109.2
H44A C44 H44C 109.5
H44B C44 H44C 109.5
C50 C45 C46 126.7(15)
C50 C45 C9 117.9(16)
C46 C45 C9 115.4(15)
C45 C46 C47 119.4(16)
C45 C46 H46 120.2
C47 C46 H46 120.4
C46 C47 C48 114.6(17)
C46 C47 C51 119.7(15)
C48 C47 C51 125.3(15)
C49 C48 C47 126.1(16)
C49 C48 H48 116.8
C47 C48 H48 117.1
C48 C49 C50 116.3(14)
C48 C49 C55 127.0(16)
C50 C49 C55 116.7(16)
C45 C50 C49 116.7(15)
C45 C50 H50 121.8
C49 C50 H50 121.6
C52 C51 C54 109.5(15)
C52 C51 C47 111.5(15)
C54 C51 C47 111.5(14)
C52 C51 C53 111.6(14)
C54 C51 C53 105.9(16)
C47 C51 C53 106.7(13)
C51 C52 H52A 109.7
C51 C52 H52B 109.1
H52A C52 H52B 109.4
C51 C52 H52C 109.7
H52A C52 H52C 109.5
H52B C52 H52C 109.5
C51 C53 H53A 109.8
C51 C53 H53B 109.4
H53A C53 H53B 109.5
C51 C53 H53C 109.3
H53A C53 H53C 109.5
H53B C53 H53C 109.5
C51 C54 H54A 109.6
C51 C54 H54B 109.4
H54A C54 H54B 109.5
C51 C54 H54C 109.5
H54A C54 H54C 109.5
H54B C54 H54C 109.5
C49 C55 C57 110.8(14)
C49 C55 C58 109.0(15)
C57 C55 C58 107.3(16)
C49 C55 C56 112.4(14)
C57 C55 C56 107.7(15)
C58 C55 C56 109.6(15)
C55 C56 H56A 109.5
C55 C56 H56B 109.3
H56A C56 H56B 109.5
C55 C56 H56C 109.6
H56A C56 H56C 109.5
H56B C56 H56C 109.5
C55 C57 H57A 109.6
C55 C57 H57B 109.4
H57A C57 H57B 109.5
C55 C57 H57C 109.4
H57A C57 H57C 109.5
H57B C57 H57C 109.5
C55 C58 H58A 109.4
C55 C58 H58B 109.8
H58A C58 H58B 109.5
C55 C58 H58C 109.2
H58A C58 H58C 109.5
H58B C58 H58C 109.5
C60 C59 C64 117.8(15)
C60 C59 C16 118.9(15)
C64 C59 C16 123.3(15)
C59 C60 C61 122.2(15)
C59 C60 H60 118.9
C61 C60 H60 118.9
C62 C61 C60 118.0(15)
C62 C61 C65 120.7(15)
C60 C61 C65 121.1(15)
C61 C62 C63 123.3(16)
C61 C62 H62 118.6
C63 C62 H62 118.2
C62 C63 C64 114.7(15)
C62 C63 C69 122.6(15)
C64 C63 C69 122.6(15)
C59 C64 C63 123.8(15)
C59 C64 H64 118.2
C63 C64 H64 117.9
C66 C65 C68 110.1(16)
C66 C65 C61 114.5(14)
C68 C65 C61 110.5(15)
C66 C65 C67 105(2)
C68 C65 C67 109.7(18)
C61 C65 C67 106.8(15)
C65 C66 H66A 109.6
C65 C66 H66B 109.5
H66A C66 H66B 109.5
C65 C66 H66C 109.3
H66A C66 H66C 109.5
H66B C66 H66C 109.5
C65 C67 H67A 109.5
C65 C67 H67B 110.1
H67A C67 H67B 109.3
C65 C67 H67C 109.2
H67A C67 H67C 109.4
H67B C67 H67C 109.4
C65 C68 H68A 109.4
C65 C68 H68B 109.9
H68A C68 H68B 109.5
C65 C68 H68C 109.2
H68A C68 H68C 109.5
H68B C68 H68C 109.5
C72 C69 C71 122(3)
C72 C69 C70 98(3)
C71 C69 C70 97(3)
C72 C69 C63 115.1(18)
C71 C69 C63 111.0(19)
C70 C69 C63 110.7(16)
C69 C70 H70A 109.7
C69 C70 H70B 109.6
H70A C70 H70B 109.3
C69 C70 H70C 109.6
H70A C70 H70C 109.3
H70B C70 H70C 109.3
C69 C71 H71A 110.7
C69 C71 H71B 111.1
H71A C71 H71B 107.9
C69 C71 H71C 110.8
H71A C71 H71C 108.1
H71B C71 H71C 108.1
C69 C72 H72A 108.6
C69 C72 H72B 109.6
H72A C72 H72B 109.5
C69 C72 H72C 110.3
H72A C72 H72C 109.5
H72B C72 H72C 109.5
N15 C73 C74 118(2)
N15 C73 H73 120.8
C74 C73 H73 121.0
C75 C74 C73 126(3)
C75 C74 H74 117.1
C73 C74 H74 117.2
N16 C75 C74 133(3)
N16 C75 C76 113(3)
C74 C75 C76 114(3)
C75 C76 C77 122(2)
C75 C76 H76 119.0
C77 C76 H76 119.1
N15 C77 C76 122.5(19)
N15 C77 H77 118.6
C76 C77 H77 118.9
N16 C78 H78A 109.3
N16 C78 H78B 109.5
H78A C78 H78B 109.5
N16 C78 H78C 109.6
H78A C78 H78C 109.5
H78B C78 H78C 109.5
N16 C79 H79A 109.0
N16 C79 H79B 110.2
H79A C79 H79B 109.4
N16 C79 H79C 109.5
H79A C79 H79C 109.4
H79B C79 H79C 109.4
N17 C80 C81 117.0(19)
N17 C80 H80 121.6
C81 C80 H80 121.5
C82 C81 C80 116.8(19)
C82 C81 H81 121.6
C80 C81 H81 121.6
C81 C82 C83 120.1(19)
C81 C82 N18 118(2)
C83 C82 N18 122(2)
C84 C83 C82 128(2)
C84 C83 H83 116.1
C82 C83 H83 116.3
N17 C84 C83 107(2)
N17 C84 H84 126.5
C83 C84 H84 126.4
N18 C85 H85A 109.7
N18 C85 H85B 109.4
H85A C85 H85B 109.5
N18 C85 H85C 109.4
H85A C85 H85C 109.5
H85B C85 H85C 109.5
N18 C86 H86A 109.1
N18 C86 H86B 110.0
H86A C86 H86B 109.5
N18 C86 H86C 109.3
H86A C86 H86C 109.5
H86B C86 H86C 109.5
N19 C87 H87A 111.0
N19 C87 H87B 109.8
H87A C87 H87B 109.4
N19 C87 H87C 107.8
H87A C87 H87C 109.2
H87B C87 H87C 109.5
N20 C88 O2 120(6)
O1 C89 N19 73(4)
N20 C90 C93 38(3)
N20 C90 H90A 119.3
C93 C90 H90A 88.4
N20 C90 H90B 121.3
C93 C90 H90B 107.8
H90A C90 H90B 96.1
N20 C90 H90C 123.1
C93 C90 H90C 156.6
H90A C90 H90C 96.0
H90B C90 H90C 94.6
N19 C91 H91A 111.1
N19 C91 H91B 109.1
H91A C91 H91B 109.5
N19 C91 H91C 108.3
H91A C91 H91C 109.4
H91B C91 H91C 109.5
N20 C93 C90 68(6)
N20 C93 H93A 110.2
C90 C93 H93A 50.0
N20 C93 H93B 108.4
C90 C93 H93B 148.6
H93A C93 H93B 109.1
N20 C93 H93C 112.1
C90 C93 H93C 101.8
H93A C93 H93C 109.0
H93B C93 H93C 108.0

loop_
_geom_bond_atom_site_label_1
_geom_bond_atom_site_label_2
_geom_bond_distance
O1 C89 1.55(7)
O2 C88 1.29(8)
N1 C1 1.303(16)
N1 C2 1.405(18)
N2 C3 1.328(19)
N2 C2 1.311(18)
N3 C4 1.348(18)
N3 C3 1.410(19)
N4 C4 1.326(17)
N4 C5 1.339(18)
N4 H4 0.8800
N5 C5 1.302(19)
N5 C6 1.409(17)
N6 C6 1.303(17)
N6 C7 1.351(17)
N7 C8 1.309(17)
N7 C7 1.349(17)
N8 C10 1.341(18)
N8 C9 1.359(18)
N9 C11 1.346(17)
N9 C10 1.390(17)
N10 C12 1.325(17)
N10 C11 1.347(16)
N11 C13 1.349(18)
N11 C12 1.356(18)
N11 H11 0.8800
N12 C13 1.338(17)
N12 C14 1.343(19)
N13 C14 1.352(17)
N13 C15 1.364(18)
N14 C15 1.377(18)
N14 C16 1.351(17)
N15 C77 1.391(11)
N15 C73 1.401(11)
N16 C75 1.38(4)
N16 C79 1.46(6)
N16 C78 1.60(4)
N17 C84 1.393(12)
N17 C80 1.404(12)
N18 C82 1.40(3)
N18 C85 1.44(3)
N18 C86 1.44(3)
N19 C87 1.39(5)
N19 C91 1.41(3)
N19 C89 1.91(11)
N20 C88 1.11(6)
N20 C90 1.74(10)
N20 C93 1.16(8)
C1 C16 1.364(19)
C1 C17 1.486(19)
C2 C15 1.38(2)
C3 C14 1.45(2)
C4 C13 1.44(2)
C5 C12 1.45(2)
C6 C11 1.462(19)
C7 C10 1.46(2)
C8 C31 1.43(2)
C8 C9 1.51(2)
C9 C45 1.50(2)
C16 C59 1.514(19)
C17 C22 1.42(2)
C17 C18 1.43(2)
C18 C19 1.37(2)
C18 H18 0.9500
C19 C20 1.41(2)
C19 C23 1.59(2)
C20 C21 1.35(2)
C20 H20 0.9500
C21 C22 1.40(2)
C21 C27 1.52(2)
C22 H22 0.9500
C23 C25 1.48(2)
C23 C24 1.52(2)
C23 C26 1.52(2)
C24 H24A 0.9800
C24 H24B 0.9800
C24 H24C 0.9800
C25 H25A 0.9800
C25 H25B 0.9800
C25 H25C 0.9800
C26 H26A 0.9800
C26 H26B 0.9800
C26 H26C 0.9800
C27 C30 1.53(2)
C27 C28 1.549(19)
C27 C29 1.58(2)
C28 H28A 0.9802
C28 H28B 0.9802
C28 H28C 0.9802
C29 H29A 0.9801
C29 H29B 0.9801
C29 H29C 0.9801
C30 H30A 0.9800
C30 H30B 0.9800
C30 H30C 0.9800
C31 C36 1.40(2)
C31 C32 1.43(2)
C32 C33 1.39(2)
C32 H32 0.9500
C33 C34 1.38(2)
C33 C37 1.55(2)
C34 C35 1.42(2)
C34 H34 0.9500
C35 C36 1.383(19)
C35 C41 1.50(2)
C36 H36 0.9500
C37 C38B 1.24(3)
C37 C40B 1.39(5)
C37 C39B 1.67(4)
C37 C38A 1.75(3)
C37 C39A 1.79(3)
C37 C40A 1.78(3)
C38A C38B 0.59(5)
C38B C40A 2.06(7)
C39B C40B 0.66(7)
C40A C40B 2.08(6)
C41 C43 1.47(3)
C41 C44 1.47(2)
C41 C42 1.52(3)
C42 H42A 0.9800
C42 H42B 0.9800
C42 H42C 0.9800
C43 H43A 0.9805
C43 H43B 0.9804
C43 H43C 0.9805
C44 H44A 0.9800
C44 H44B 0.9800
C44 H44C 0.9800
C45 C50 1.33(2)
C45 C46 1.36(2)
C46 C47 1.40(2)
C46 H46 0.9500
C47 C48 1.42(2)
C47 C51 1.51(2)
C48 C49 1.35(2)
C48 H48 0.9500
C49 C50 1.47(2)
C49 C55 1.49(2)
C50 H50 0.9500
C51 C52 1.48(2)
C51 C54 1.52(2)
C51 C53 1.54(2)
C52 H52A 0.9801
C52 H52B 0.9801
C52 H52C 0.9801
C53 H53A 0.9801
C53 H53B 0.9801
C53 H53C 0.9801
C54 H54A 0.9802
C54 H54B 0.9802
C54 H54C 0.9802
C55 C57 1.54(2)
C55 C58 1.57(3)
C55 C56 1.54(2)
C56 H56A 0.9800
C56 H56B 0.9800
C56 H56C 0.9800
C57 H57A 0.9800
C57 H57B 0.9800
C57 H57C 0.9800
C58 H58A 0.9800
C58 H58B 0.9800
C58 H58C 0.9800
C59 C60 1.38(2)
C59 C64 1.37(2)
C60 C61 1.38(2)
C60 H60 0.9500
C61 C62 1.37(2)
C61 C65 1.54(2)
C62 C63 1.41(2)
C62 H62 0.9500
C63 C64 1.403(19)
C63 C69 1.52(2)
C64 H64 0.9500
C65 C66 1.51(2)
C65 C68 1.52(2)
C65 C67 1.57(3)
C66 H66A 0.9800
C66 H66B 0.9800
C66 H66C 0.9800
C67 H67A 0.9811
C67 H67B 0.9811
C67 H67C 0.9810
C68 H68A 0.9800
C68 H68B 0.9800
C68 H68C 0.9800
C69 C72 1.34(2)
C69 C71 1.32(3)
C69 C70 1.47(3)
C70 H70A 0.9817
C70 H70B 0.9817
C70 H70C 0.9817
C71 H71A 0.9919
C71 H71B 0.9924
C71 H71C 0.9921
C72 H72A 0.9800
C72 H72B 0.9800
C72 H72C 0.9800
C73 C74 1.408(12)
C73 H73 0.9500
C74 C75 1.394(13)
C74 H74 0.9500
C75 C76 1.397(13)
C76 C77 1.402(12)
C76 H76 0.9500
C77 H77 0.9500
C78 H78A 0.9801
C78 H78B 0.9801
C78 H78C 0.9801
C79 H79A 0.9807
C79 H79B 0.9807
C79 H79C 0.9807
C80 C81 1.415(12)
C80 H80 0.9500
C81 C82 1.397(12)
C81 H81 0.9500
C82 C83 1.399(12)
C83 C84 1.401(12)
C83 H83 0.9500
C84 H84 0.9500
C85 H85A 0.9800
C85 H85B 0.9800
C85 H85C 0.9800
C86 H86A 0.9800
C86 H86B 0.9800
C86 H86C 0.9800
C87 H87A 0.9810
C87 H87B 0.9809
C87 H87C 0.9807
C90 C93 1.80(10)
C90 H90A 1.1017
C90 H90B 1.1205
C90 H90C 1.1392
C91 H91A 0.9801
C91 H91B 0.9800
C91 H91C 0.9800
C93 H93A 0.9857
C93 H93B 0.9846
C93 H93C 0.9869

loop_
_geom_hbond_atom_site_label_D
_geom_hbond_atom_site_label_H
_geom_hbond_atom_site_label_A
_geom_hbond_distance_DA
_geom_hbond_distance_DH
_geom_hbond_distance_HA
_geom_hbond_angle_DHA
_geom_hbond_publ_flag
O3 H90C N20 2.70(9) 1.267 2.260 96.0 no
N4 H4 N15 2.67(2) 0.880 1.790 174.6 no
N11 H11 N17 2.70(2) 0.880 1.822 173.7 no

loop_
_geom_torsion_atom_site_label_1
_geom_torsion_atom_site_label_2
_geom_torsion_atom_site_label_3
_geom_torsion_atom_site_label_4
_geom_torsion
C2 N1 C1 C16 -4(2)
C2 N1 C1 C17 172.7(13)
C3 N2 C2 C15 -3(2)
C3 N2 C2 N1 175.1(14)
C1 N1 C2 N2 179.5(14)
C1 N1 C2 C15 -2(2)
C2 N2 C3 N3 -179.0(14)
C2 N2 C3 C14 0(2)
C4 N3 C3 N2 178.0(14)
C4 N3 C3 C14 -1(2)
C5 N4 C4 N3 -179.3(15)
C5 N4 C4 C13 -1(2)
C3 N3 C4 N4 179.8(14)
C3 N3 C4 C13 2(2)
C6 N5 C5 N4 179.1(14)
C6 N5 C5 C12 0(2)
C4 N4 C5 N5 -179.3(15)
C4 N4 C5 C12 -1(2)
C7 N6 C6 N5 -177.8(13)
C7 N6 C6 C11 0(2)
C5 N5 C6 N6 -179.3(15)
C5 N5 C6 C11 2(2)
C6 N6 C7 N7 -178.1(14)
C6 N6 C7 C10 2(2)
C8 N7 C7 N6 -176.5(14)
C8 N7 C7 C10 4(2)
C7 N7 C8 C31 -175.1(14)
C7 N7 C8 C9 2(2)
C10 N8 C9 C45 -171.0(14)
C10 N8 C9 C8 8(2)
N7 C8 C9 N8 -9(2)
C31 C8 C9 N8 168.4(13)
N7 C8 C9 C45 170.5(15)
C31 C8 C9 C45 -12(2)
C9 N8 C10 N9 176.9(14)
C9 N8 C10 C7 -2(2)
C11 N9 C10 N8 -176.9(13)
C11 N9 C10 C7 2(2)
N6 C7 C10 N8 176.2(14)
N7 C7 C10 N8 -4(2)
N6 C7 C10 N9 -3(2)
N7 C7 C10 N9 176.5(13)
C12 N10 C11 N9 179.8(14)
C12 N10 C11 C6 -1(2)
C10 N9 C11 N10 179.2(13)
C10 N9 C11 C6 0(2)
N6 C6 C11 N10 179.3(14)
N5 C6 C11 N10 -2(2)
N6 C6 C11 N9 -1(2)
N5 C6 C11 N9 177.2(14)
C11 N10 C12 N11 179.6(14)
C11 N10 C12 C5 3(2)
C13 N11 C12 N10 -177.0(15)
C13 N11 C12 C5 -1(2)
N5 C5 C12 N10 -4(3)
N4 C5 C12 N10 177.7(15)
N5 C5 C12 N11 -179.8(15)
N4 C5 C12 N11 2(2)
C14 N12 C13 N11 179.7(15)
C14 N12 C13 C4 2(2)
C12 N11 C13 N12 -178.5(15)
C12 N11 C13 C4 -1(2)
N4 C4 C13 N12 179.4(15)
N3 C4 C13 N12 -3(3)
N4 C4 C13 N11 2(2)
N3 C4 C13 N11 -180.0(14)
C13 N12 C14 N13 176.7(15)
C13 N12 C14 C3 -1(2)
C15 N13 C14 N12 177.4(14)
C15 N13 C14 C3 -4(2)
N2 C3 C14 N12 -177.9(16)
N3 C3 C14 N12 1(2)
N2 C3 C14 N13 4(3)
N3 C3 C14 N13 -177.3(14)
C14 N13 C15 N14 -179.4(14)
C14 N13 C15 C2 2(2)
C16 N14 C15 N13 179.1(14)
C16 N14 C15 C2 -2(2)
N2 C2 C15 N13 2(3)
N1 C2 C15 N13 -175.6(14)
N2 C2 C15 N14 -176.5(15)
N1 C2 C15 N14 5(3)
C15 N14 C16 C1 -5(2)
C15 N14 C16 C59 175.3(13)
N1 C1 C16 N14 8(3)
C17 C1 C16 N14 -168.7(14)
N1 C1 C16 C59 -171.7(15)
C17 C1 C16 C59 11(2)
N1 C1 C17 C22 -127.8(15)
C16 C1 C17 C22 50(2)
N1 C1 C17 C18 52(2)
C16 C1 C17 C18 -130.2(16)
C22 C17 C18 C19 2(2)
C1 C17 C18 C19 -178.4(14)
C17 C18 C19 C20 -3(2)
C17 C18 C19 C23 -176.3(13)
C18 C19 C20 C21 3(3)
C23 C19 C20 C21 175.4(15)
C19 C20 C21 C22 -1(2)
C19 C20 C21 C27 176.4(15)
C20 C21 C22 C17 0(2)
C27 C21 C22 C17 -177.9(13)
C18 C17 C22 C21 0(2)
C1 C17 C22 C21 -179.8(13)
C18 C19 C23 C25 59(2)
C20 C19 C23 C25 -114.3(18)
C18 C19 C23 C24 -63.1(19)
C20 C19 C23 C24 124.0(18)
C18 C19 C23 C26 179.5(15)
C20 C19 C23 C26 7(2)
C20 C21 C27 C30 -121.3(17)
C22 C21 C27 C30 56.0(19)
C20 C21 C27 C28 1(2)
C22 C21 C27 C28 178.4(13)
C20 C21 C27 C29 119.4(17)
C22 C21 C27 C29 -63.3(17)
N7 C8 C31 C36 132.5(16)
C9 C8 C31 C36 -45(2)
N7 C8 C31 C32 -49(2)
C9 C8 C31 C32 133.6(16)
C36 C31 C32 C33 0(2)
C8 C31 C32 C33 -178.2(17)
C31 C32 C33 C34 1(3)
C31 C32 C33 C37 175.7(16)
C32 C33 C34 C35 -2(3)
C37 C33 C34 C35 -177.3(16)
C33 C34 C35 C36 3(3)
C33 C34 C35 C41 -178.3(18)
C34 C35 C36 C31 -2(2)
C41 C35 C36 C31 179.5(16)
C32 C31 C36 C35 0(2)
C8 C31 C36 C35 178.7(16)
C32 C33 C37 C38B -31(5)
C34 C33 C37 C38B 144(4)
C32 C33 C37 C40B 152(4)
C34 C33 C37 C40B -33(4)
C32 C33 C37 C39B 136(3)
C34 C33 C37 C39B -49(3)
C32 C33 C37 C38A -18(3)
C34 C33 C37 C38A 156(2)
C32 C33 C37 C39A 61.9(19)
C34 C33 C37 C39A -123.3(18)
C32 C33 C37 C40A -120.1(17)
C34 C33 C37 C40A 55(2)
C40B C37 C38A C38B 115(12)
C33 C37 C38A C38B -75(12)
C39B C37 C38A C38B 140(12)
C39A C37 C38A C38B -170(12)
C40A C37 C38A C38B 33(12)
C37 C38A C38B C40A -119(21)
C40B C37 C38B C38A -73(14)
C33 C37 C38B C38A 110(11)
C39B C37 C38B C38A -49(15)
C39A C37 C38B C38A 10(12)
C40A C37 C38B C38A -146(12)
C40B C37 C38B C40A 73(5)
C33 C37 C38B C40A -103(2)
C39B C37 C38B C40A 98(6)
C38A C37 C38B C40A 146(12)
C39A C37 C38B C40A 156.0(13)
C38B C37 C39B C40B -59(15)
C33 C37 C39B C40B 141(11)
C38A C37 C39B C40B -71(13)
C39A C37 C39B C40B -122(12)
C40A C37 C39B C40B 33(12)
C38B C37 C40A C40B 129(3)
C33 C37 C40A C40B -119(2)
C39B C37 C40A C40B -12(3)
C38A C37 C40A C40B 123(3)
C39A C37 C40A C40B 57(4)
C40B C37 C40A C38B -129(3)
C33 C37 C40A C38B 112(2)
C39B C37 C40A C38B -141(3)
C38A C37 C40A C38B -6(3)
C39A C37 C40A C38B -72(4)
C37 C39B C40B C40A -52(13)
C38B C37 C40B C39B 138(10)
C33 C37 C40B C39B -45(13)
C38A C37 C40B C39B 125(10)
C39A C37 C40B C39B 54(11)
C40A C37 C40B C39B -147(12)
C38B C37 C40B C40A -75(6)
C33 C37 C40B C40A 102(2)
C39B C37 C40B C40A 147(12)
C38A C37 C40B C40A -88(3)
C39A C37 C40B C40A -159.0(15)
C36 C35 C41 C43 105(2)
C34 C35 C41 C43 -74(2)
C36 C35 C41 C44 -22(3)
C34 C35 C41 C44 160(2)
C36 C35 C41 C42 -141.0(19)
C34 C35 C41 C42 40(3)
N8 C9 C45 C50 -51(2)
C8 C9 C45 C50 130.0(17)
N8 C9 C45 C46 131.7(16)
C8 C9 C45 C46 -48(2)
C50 C45 C46 C47 4(3)
C9 C45 C46 C47 -178.8(14)
C45 C46 C47 C48 -6(2)
C45 C46 C47 C51 -179.7(15)
C46 C47 C48 C49 6(2)
C51 C47 C48 C49 178.8(15)
C47 C48 C49 C50 -2(2)
C47 C48 C49 C55 179.5(15)
C46 C45 C50 C49 0(2)
C9 C45 C50 C49 -177.1(13)
C48 C49 C50 C45 -1(2)
C55 C49 C50 C45 177.3(14)
C46 C47 C51 C52 56.7(19)
C48 C47 C51 C52 -115.9(18)
C46 C47 C51 C54 179.4(15)
C48 C47 C51 C54 7(2)
C46 C47 C51 C53 -65.4(19)
C48 C47 C51 C53 122.0(17)
C48 C49 C55 C57 -2(2)
C50 C49 C55 C57 179.9(14)
C48 C49 C55 C58 116(2)
C50 C49 C55 C58 -62(2)
C48 C49 C55 C56 -122.3(19)
C50 C49 C55 C56 59.4(19)
N14 C16 C59 C60 -134.0(17)
C1 C16 C59 C60 46(2)
N14 C16 C59 C64 45(2)
C1 C16 C59 C64 -134.5(19)
C64 C59 C60 C61 -2(3)
C16 C59 C60 C61 177.7(16)
C59 C60 C61 C62 4(3)
C59 C60 C61 C65 178.6(17)
C60 C61 C62 C63 -3(2)
C65 C61 C62 C63 -177.6(17)
C61 C62 C63 C64 0(2)
C61 C62 C63 C69 176.0(16)
C60 C59 C64 C63 -2(3)
C16 C59 C64 C63 178.6(17)
C62 C63 C64 C59 3(2)
C69 C63 C64 C59 -173.4(17)
C62 C61 C65 C66 -163.9(18)
C60 C61 C65 C66 22(2)
C62 C61 C65 C68 -39(2)
C60 C61 C65 C68 146.8(18)
C62 C61 C65 C67 80(2)
C60 C61 C65 C67 -94(2)
C62 C63 C69 C72 -157(3)
C64 C63 C69 C72 19(3)
C62 C63 C69 C71 59(3)
C64 C63 C69 C71 -125(3)
C62 C63 C69 C70 -48(3)
C64 C63 C69 C70 128(3)
C77 N15 C73 C74 6(3)
N15 C73 C74 C75 -7(4)
C79 N16 C75 C74 -174(3)
C78 N16 C75 C74 6(4)
C79 N16 C75 C76 -1(4)
C78 N16 C75 C76 179(2)
C73 C74 C75 N16 -179(3)
C73 C74 C75 C76 8(4)
N16 C75 C76 C77 178(2)
C74 C75 C76 C77 -8(4)
C73 N15 C77 C76 -7(3)
C75 C76 C77 N15 8(4)
C84 N17 C80 C81 -8(4)
N17 C80 C81 C82 4(3)
C80 C81 C82 C83 -4(3)
C80 C81 C82 N18 177(2)
C85 N18 C82 C81 -6(3)
C86 N18 C82 C81 -174(2)
C85 N18 C82 C83 175(2)
C86 N18 C82 C83 7(3)
C81 C82 C83 C84 9(4)
N18 C82 C83 C84 -172(2)
C80 N17 C84 C83 11(4)
C82 C83 C84 N17 -11(4)
C90 N20 C88 O2 -74(9)
C93 N20 C88 O2 -166(8)
C88 N20 C90 C93 -113(8)
C88 N20 C93 C90 127(8)
